data_9013162
loop_
_publ_author_name
'Myer, G. H.'

_publ_section_title
;
 Hydrothermal wurtzite at Thomaston Dam, Connecticut
;
_journal_name_full 'American Mineralogist'
_journal_page_first 977
_journal_page_last 979
_journal_volume 47
_journal_year 1962
_chemical_compound_source 'Thomaston Dam, Connecticut'
_chemical_formula_sum 'S Zn'
_chemical_name_mineral Wurtzite-6H
_space_group_IT_number 186
_symmetry_space_group_name_Hall 'P 6c -2c'
_symmetry_space_group_name_H-M 'P 63 m c'
_cell_angle_alpha 90
_cell_angle_beta 90
_cell_angle_gamma 120
_cell_length_a 3.812
_cell_length_b 3.812
_cell_length_c 18.68999
_cell_formula_units_Z 6
_cell_volume 235.204
_database_code_amcsd 0000115
_exptl_crystal_density_diffrn 4.128
_cod_original_formula_sum 'Zn S'
_cod_database_code 9013162

loop_
_space_group_symop_operation_xyz
x,y,z
-x,-x+y,1/2+z
x-y,x,1/2+z
-y,-x,z
-y,x-y,z
x-y,-y,1/2+z
-x,-y,1/2+z
x,x-y,z
-x+y,-x,z
y,x,1/2+z
y,-x+y,1/2+z
-x+y,y,z

loop_
_atom_site_label
_atom_site_fract_x
_atom_site_fract_y
_atom_site_fract_z
Zn1 0.00000 0.00000 0.00000
Zn2 0.33333 0.66667 0.16667
Zn3 0.66667 0.33333 0.33333
S1 0.00000 0.00000 0.12500
S2 0.33333 0.66667 0.29167
S3 0.66667 0.33333 0.45833

loop_
_cod_related_entry_id
_cod_related_entry_database
_cod_related_entry_code
1 AMCSD 0000115
